data_4021166
loop_
_publ_author_name
'Murray V. Baker'
'Mark J. Bosnich'
'David H. Brown'
'Lindsay T. Byrne'
'Valerie J. Hesler'
'Brian W. Skelton'
'Allan H. White'
'Charlotte C. Williams'

_publ_section_title
;
 Azolium-Linked Cyclophanes: A Comprehensive Examination
 of Conformations by ^1^H-NMR Spectroscopy and Structural Studies
;
_journal_name_full 'Journal of Organic Chemistry'
_journal_page_first 7640
_journal_page_last 7652
_journal_paper_doi 10.1021/jo049097o
_journal_volume 69
_journal_year 2004
_chemical_formula_moiety 'C24 H27 N5, 2Br, C H4 O'
_chemical_formula_sum 'C25 H31 Br2 N5 O'
_chemical_formula_weight 577.37
_space_group_IT_number 14
_symmetry_cell_setting monoclinic
_symmetry_space_group_name_Hall '-P 2ybc'
_symmetry_space_group_name_H-M 'P 1 21/c 1'
_cell_angle_alpha 90.00000
_cell_angle_beta 96.921(2)
_cell_angle_gamma 90.00000
_cell_formula_units_Z 4
_cell_length_a 8.7650(5)
_cell_length_b 11.6935(7)
_cell_length_c 25.160(2)
_cell_measurement_temperature 150(2)
_cell_volume 2560.0(3)
_exptl_crystal_density_diffrn 1.498
_cod_original_sg_symbol_Hall -p_2ybc
_cod_original_sg_symbol_H-M 'P 21/c'
_cod_original_formula_sum 'C25 H31 Br2 N5 O1'
_cod_database_code 4021166

loop_
_symmetry_equiv_pos_as_xyz
+x,+y,+z
-x,1/2+y,1/2-z
-x,-y,-z
+x,1/2-y,1/2+z

loop_
_atom_site_label
_atom_site_fract_x
_atom_site_fract_y
_atom_site_fract_z
_atom_site_U_iso_or_equiv
_atom_site_adp_type
_atom_site_calc_flag
_atom_site_calc_attached_atom
_atom_site_occupancy
_atom_site_disorder_assembly
_atom_site_disorder_group
Br1 1.18189(2) -.004355(18) .127496(8) .02416(10) Uani ? ? 1.00000 ? ?
Br2 .57319(2) .726822(18) .094776(9) .02378(10) Uani ? ? 1.00000 ? ?
C11 .9086(2) .28181(16) .01524(7) .0166(9) Uani ? ? 1.00000 ? ?
C12 .8715(2) .37730(16) .04494(8) .0177(9) Uani ? ? 1.00000 ? ?
C121 .7063(2) .3999(2) .05369(10) .0254(11) Uani ? ? 1.00000 ? ?
C13 .9886(2) .45007(16) .06750(7) .0179(9) Uani ? ? 1.00000 ? ?
C14 1.1422(2) .43016(16) .05904(7) .0187(9) Uani ? ? 1.00000 ? ?
C141 1.2721(3) .5059(2) .08251(10) .0278(11) Uani ? ? 1.00000 ? ?
C15 1.1743(2) .33597(17) .02871(8) .0199(10) Uani ? ? 1.00000 ? ?
C16 1.0619(2) .25956(16) .00749(7) .0180(9) Uani ? ? 1.00000 ? ?
C161 1.1088(3) .1548(2) -.02131(10) .0255(12) Uani ? ? 1.00000 ? ?
C1 .7836(2) .20038(18) -.00714(8) .0195(10) Uani ? ? 1.00000 ? ?
N21 .71954(17) .13810(13) .03643(6) .0162(8) Uani ? ? 1.00000 ? ?
C22 .8001(2) .09424(16) .07960(8) .0185(9) Uani ? ? 1.00000 ? ?
N23 .70463(18) .04104(14) .10839(6) .0184(8) Uani ? ? 1.00000 ? ?
C24 .5568(2) .05195(18) .08283(9) .0229(10) Uani ? ? 1.00000 ? ?
C25 .5664(2) .11217(17) .03793(9) .0211(10) Uani ? ? 1.00000 ? ?
C2 .7512(3) -.01753(18) .15949(8) .0241(11) Uani ? ? 1.00000 ? ?
C31 .8273(2) .21349(17) .25656(8) .0209(10) Uani ? ? 1.00000 ? ?
N32 .83583(18) .14490(14) .21457(6) .0203(8) Uani ? ? 1.00000 ? ?
C33 .7340(2) .05913(17) .20661(8) .0215(10) Uani ? ? 1.00000 ? ?
C34 .6211(2) .0396(2) .24012(9) .0269(11) Uani ? ? 1.00000 ? ?
C35 .6119(3) .1122(2) .28293(9) .0291(12) Uani ? ? 1.00000 ? ?
C36 .7169(3) .20067(19) .29173(9) .0259(11) Uani ? ? 1.00000 ? ?
C3 .9476(3) .30616(18) .26480(9) .0229(10) Uani ? ? 1.00000 ? ?
N41 .91591(19) .40081(14) .22647(6) .0205(8) Uani ? ? 1.00000 ? ?
C42 .9759(2) .41220(17) .18061(8) .0208(10) Uani ? ? 1.00000 ? ?
N43 .91460(18) .50386(14) .15528(6) .0190(8) Uani ? ? 1.00000 ? ?
C44 .8120(2) .55298(18) .18597(8) .0236(10) Uani ? ? 1.00000 ? ?
C45 .8123(2) .48907(18) .23037(8) .0251(10) Uani ? ? 1.00000 ? ?
C4 .9512(3) .54792(18) .10284(9) .0223(10) Uani ? ? 1.00000 ? ?
O0 1.2473(2) .24447(17) .18578(9) .0532(12) Uani ? ? 1.00000 ? ?
C0 1.3915(4) .2715(3) .16897(14) .0477(17) Uani ? ? 1.00000 ? ?
H121a .637(2) .3729(17) .0246(9) .025(6) Uiso ? ? 1.00000 ? ?
H121b .688(3) .363(2) .0865(10) .044(7) Uiso ? ? 1.00000 ? ?
H121c .683(2) .482(2) .0597(9) .035(7) Uiso ? ? 1.00000 ? ?
H141a 1.257(3) .587(2) .0710(9) .040(7) Uiso ? ? 1.00000 ? ?
H141b 1.370(3) .4808(19) .0718(9) .037(7) Uiso ? ? 1.00000 ? ?
H141c 1.282(3) .507(2) .1192(10) .042(7) Uiso ? ? 1.00000 ? ?
H15 1.278(2) .3223(17) .0220(8) .023(6) Uiso ? ? 1.00000 ? ?
H161a 1.039(3) .139(2) -.0563(10) .045(7) Uiso ? ? 1.00000 ? ?
H161b 1.099(3) .088(2) -.0012(10) .051(8) Uiso ? ? 1.00000 ? ?
H161c 1.203(3) .161(2) -.0284(9) .038(7) Uiso ? ? 1.00000 ? ?
H1a .817(2) .1447(17) -.0320(8) .018(5) Uiso ? ? 1.00000 ? ?
H1b .699(2) .2393(16) -.0279(8) .019(5) Uiso ? ? 1.00000 ? ?
H22 .906(2) .0975(16) .0894(8) .020(5) Uiso ? ? 1.00000 ? ?
H24 .476(2) .0170(17) .0991(8) .027(6) Uiso ? ? 1.00000 ? ?
H25 .493(2) .1378(17) .0111(8) .018(5) Uiso ? ? 1.00000 ? ?
H2a .858(3) -.0370(18) .1591(8) .030(6) Uiso ? ? 1.00000 ? ?
H2b .691(3) -.088(2) .1585(9) .035(7) Uiso ? ? 1.00000 ? ?
H34 .555(3) -.0220(19) .2338(9) .036(7) Uiso ? ? 1.00000 ? ?
H35 .533(2) .1029(17) .3076(8) .028(6) Uiso ? ? 1.00000 ? ?
H36 .710(2) .2522(18) .3212(9) .028(6) Uiso ? ? 1.00000 ? ?
H3a 1.051(2) .2749(17) .2577(8) .024(6) Uiso ? ? 1.00000 ? ?
H3b .948(2) .3375(16) .2997(8) .017(5) Uiso ? ? 1.00000 ? ?
H42 1.051(2) .3654(17) .1697(8) .021(6) Uiso ? ? 1.00000 ? ?
H44 .756(2) .6225(17) .1726(8) .024(6) Uiso ? ? 1.00000 ? ?
H45 .758(2) .4958(16) .2614(8) .022(5) Uiso ? ? 1.00000 ? ?
H4a .861(2) .5909(16) .0879(8) .019(5) Uiso ? ? 1.00000 ? ?
H4b 1.037(2) .6027(18) .1109(9) .030(6) Uiso ? ? 1.00000 ? ?
H0 1.215(4) .180(3) .1703(13) .085(12) Uiso ? ? 1.00000 ? ?
H0a 1.463(4) .220(3) .1809(13) .093(12) Uiso ? ? 1.00000 ? ?
H0b 1.428(4) .348(3) .1841(13) .093(12) Uiso ? ? 1.00000 ? ?
H0c 1.385(4) .276(3) .1293(13) .083(11) Uiso ? ? 1.00000 ? ?

loop_
_atom_site_aniso_label
_atom_site_aniso_U_11
_atom_site_aniso_U_22
_atom_site_aniso_U_33
_atom_site_aniso_U_12
_atom_site_aniso_U_13
_atom_site_aniso_U_23
Br1 .01990(9) .03119(12) .02176(10) -.00078(9) .00403(7) -.00148(10)
Br2 .02126(10) .02051(10) .02864(11) -.00125(9) -.00079(8) .00363(9)
C11 .0176(9) .0165(10) .0158(9) -.0018(8) .0022(7) .0029(8)
C12 .0184(9) .0170(10) .0183(10) -.0003(8) .0041(8) .0031(8)
C121 .0213(11) .0242(12) .0317(13) .0008(9) .0067(10) -.0038(10)
C13 .0247(10) .0153(9) .0142(9) -.0010(8) .0046(8) .0029(8)
C14 .0215(10) .0192(10) .0150(10) -.0044(8) .0006(8) .0053(8)
C141 .0253(11) .0249(12) .0322(13) -.0055(10) -.0004(10) -.0018(11)
C15 .0160(9) .0226(11) .0215(10) -.0013(8) .0039(8) .0031(9)
C16 .0205(9) .0183(10) .0159(9) -.0011(8) .0047(8) .0008(8)
C161 .0230(11) .0226(12) .0329(13) -.0022(9) .0108(10) -.0059(10)
C1 .0189(10) .0222(11) .0176(10) -.0025(8) .0027(8) -.0000(8)
N21 .0152(8) .0157(8) .0179(8) -.0010(6) .0022(7) -.0025(7)
C22 .0158(9) .0175(10) .0221(10) -.0008(8) .0018(8) -.0026(8)
N23 .0214(8) .0147(8) .0193(8) -.0015(7) .0035(7) -.0014(7)
C24 .0182(10) .0217(11) .0292(12) -.0053(9) .0049(9) -.0040(9)
C25 .0144(9) .0217(11) .0266(11) -.0010(8) .0002(8) -.0026(9)
C2 .0316(12) .0177(11) .0228(11) -.0002(9) .0021(9) .0020(9)
C31 .0240(10) .0189(11) .0192(10) .0019(8) .0001(8) .0025(8)
N32 .0235(9) .0184(9) .0192(9) .0004(7) .0029(7) .0015(7)
C33 .0253(10) .0182(10) .0206(10) .0014(9) .0011(9) .0039(8)
C34 .0276(11) .0269(12) .0262(12) -.0045(10) .0031(10) .0062(10)
C35 .0282(12) .0382(14) .0222(12) .0003(10) .0085(10) .0054(10)
C36 .0310(12) .0270(12) .0202(11) .0037(10) .0051(9) .0017(9)
C3 .0285(11) .0214(11) .0179(11) -.0004(9) -.0002(9) .0020(9)
N41 .0242(9) .0183(9) .0187(9) -.0002(7) .0007(7) -.0008(7)
C42 .0228(10) .0185(11) .0217(11) .0001(8) .0047(9) -.0021(8)
N43 .0233(8) .0161(8) .0178(8) -.0000(7) .0037(6) -.0019(7)
C44 .0265(11) .0212(11) .0236(11) .0060(9) .0045(9) -.0015(9)
C45 .0265(10) .0275(12) .0217(10) .0057(9) .0050(9) -.0026(10)
C4 .0276(11) .0172(10) .0229(11) -.0019(9) .0066(9) .0012(9)
O0 .0510(12) .0386(12) .0698(14) .0109(10) .0067(11) -.0185(10)
C0 .0516(18) .0364(16) .053(2) .0129(15) -.0041(15) -.0010(15)

loop_
_geom_bond_atom_site_label_1
_geom_bond_atom_site_label_2
_geom_bond_site_symmetry_1
_geom_bond_site_symmetry_2
_geom_bond_distance
_geom_bond_publ_flag
C11 C12 . . 1.403(3) ?
C11 C16 . . 1.406(3) ?
C11 C1 . . 1.508(3) ?
C12 C121 . . 1.514(3) ?
C12 C13 . . 1.400(3) ?
C121 H121a . . .95(2) ?
C121 H121b . . .96(3) ?
C121 H121c . . 1.00(2) ?
C13 C14 . . 1.407(3) ?
C13 C4 . . 1.509(3) ?
C14 C141 . . 1.506(3) ?
C14 C15 . . 1.388(3) ?
C141 H141a . . 1.00(2) ?
C141 H141b . . .98(2) ?
C141 H141c . . .92(3) ?
C15 C16 . . 1.388(3) ?
C15 H15 . . .96(2) ?
C16 C161 . . 1.506(3) ?
C161 H161a . . 1.03(2) ?
C161 H161b . . .94(3) ?
C161 H161c . . .87(2) ?
C1 N21 . . 1.482(3) ?
C1 H1a . . .97(2) ?
C1 H1b . . .965(19) ?
N21 C22 . . 1.326(2) ?
N21 C25 . . 1.381(3) ?
C22 N23 . . 1.326(3) ?
C22 H22 . . .93(2) ?
N23 C24 . . 1.381(2) ?
N23 C2 . . 1.471(3) ?
C24 C25 . . 1.342(3) ?
C24 H24 . . .95(2) ?
C25 H25 . . .924(18) ?
C2 C33 . . 1.508(3) ?
C2 H2a . . .97(2) ?
C2 H2b . . .98(2) ?
C31 N32 . . 1.336(3) ?
C31 C36 . . 1.395(3) ?
C31 C3 . . 1.509(3) ?
N32 C33 . . 1.342(3) ?
C33 C34 . . 1.394(3) ?
C34 C35 . . 1.382(3) ?
C34 H34 . . .93(2) ?
C35 C36 . . 1.385(3) ?
C35 H35 . . .99(2) ?
C36 H36 . . .96(2) ?
C3 N41 . . 1.472(3) ?
C3 H3a . . 1.01(2) ?
C3 H3b . . .95(2) ?
N41 C42 . . 1.331(3) ?
N41 C45 . . 1.386(3) ?
C42 N43 . . 1.327(3) ?
C42 H42 . . .92(2) ?
N43 C44 . . 1.379(3) ?
N43 C4 . . 1.487(3) ?
C44 C45 . . 1.344(3) ?
C44 H44 . . .99(2) ?
C45 H45 . . .97(2) ?
C4 H4a . . .974(19) ?
C4 H4b . . .99(2) ?
O0 C0 . . 1.416(4) ?
O0 H0 . . .88(3) ?
C0 H0a . . .90(3) ?
C0 H0b . . 1.01(3) ?
C0 H0c . . .99(3) ?

loop_
_cod_related_entry_id
_cod_related_entry_database
_cod_related_entry_code
1 ChemSpider 21155164
